data_4063663
loop_
_publ_author_name
'Fischer, Reinald'
'Langer, Jens'
'Krieck, Sven'
'G\"orls, Helmar'
'Westerhausen, Matthias'

_publ_section_title
;
 Coordination Behavior of Calcocene and Its Use as a Synthon for
 Heteroleptic Organocalcium Compounds
;
_journal_issue 6
_journal_name_full Organometallics
_journal_page_first 1359
_journal_paper_doi 10.1021/om100806f
_journal_volume 30
_journal_year 2011
_chemical_formula_moiety 'C20 H20 Ca N2'
_chemical_formula_sum 'C20 H20 Ca N2'
_chemical_formula_weight 328.46
_space_group_IT_number 14
_symmetry_cell_setting monoclinic
_symmetry_space_group_name_Hall '-P 2yn'
_symmetry_space_group_name_H-M 'P 1 21/n 1'
_atom_sites_solution_hydrogens geom
_atom_sites_solution_primary direct
_atom_sites_solution_secondary difmap
_audit_creation_method SHELXL-97
_cell_angle_alpha 90.00
_cell_angle_beta 102.337(3)
_cell_angle_gamma 90.00
_cell_formula_units_Z 4
_cell_length_a 12.8055(5)
_cell_length_b 10.3197(5)
_cell_length_c 13.8372(7)
_cell_measurement_reflns_used 12307
_cell_measurement_temperature 183(2)
_cell_measurement_theta_max 27.50
_cell_measurement_theta_min 2.56
_cell_volume 1786.35(14)
_computing_cell_refinement DENZO
_computing_data_collection COLLECT
_computing_data_reduction DENZO
_computing_molecular_graphics SHELXTL/PC
_computing_publication_material SHELXL-97
_computing_structure_refinement 'SHELXL-97 (Sheldrick, 1997)'
_computing_structure_solution 'SHELXS-97 (Sheldrick, 1990)'
_diffrn_ambient_temperature 183(2)
_diffrn_measured_fraction_theta_full 0.997
_diffrn_measured_fraction_theta_max 0.997
_diffrn_measurement_device_type KappaCCD
_diffrn_measurement_method 'phi- + omega-scan'
_diffrn_radiation_monochromator graphite
_diffrn_radiation_source 'fine-focus sealed tube'
_diffrn_radiation_type MoK\a
_diffrn_radiation_wavelength 0.71073
_diffrn_reflns_av_R_equivalents 0.0623
_diffrn_reflns_av_sigmaI/netI 0.0755
_diffrn_reflns_limit_h_max 16
_diffrn_reflns_limit_h_min -16
_diffrn_reflns_limit_k_max 13
_diffrn_reflns_limit_k_min -12
_diffrn_reflns_limit_l_max 17
_diffrn_reflns_limit_l_min -17
_diffrn_reflns_number 12307
_diffrn_reflns_theta_full 27.50
_diffrn_reflns_theta_max 27.50
_diffrn_reflns_theta_min 2.56
_exptl_absorpt_coefficient_mu 0.352
_exptl_absorpt_correction_type none
_exptl_crystal_colour colourless
_exptl_crystal_density_diffrn 1.221
_exptl_crystal_density_method 'not measured'
_exptl_crystal_description prism
_exptl_crystal_F_000 696
_exptl_crystal_size_max 0.05
_exptl_crystal_size_mid 0.04
_exptl_crystal_size_min 0.04
_refine_diff_density_max 0.214
_refine_diff_density_min -0.310
_refine_diff_density_rms 0.057
_refine_ls_extinction_method none
_refine_ls_goodness_of_fit_ref 0.992
_refine_ls_hydrogen_treatment constr
_refine_ls_matrix_type full
_refine_ls_number_parameters 208
_refine_ls_number_reflns 4101
_refine_ls_number_restraints 0
_refine_ls_restrained_S_all 0.992
_refine_ls_R_factor_all 0.0918
_refine_ls_R_factor_gt 0.0457
_refine_ls_shift/su_max 0.000
_refine_ls_shift/su_mean 0.000
_refine_ls_structure_factor_coef Fsqd
_refine_ls_weighting_details 'calc w=1/[\s^2^(Fo^2^)+(0.0547P)^2^+0.0000P] where P=(Fo^2^+2Fc^2^)/3'
_refine_ls_weighting_scheme calc
_refine_ls_wR_factor_gt 0.0966
_refine_ls_wR_factor_ref 0.1132
_reflns_number_gt 2658
_reflns_number_total 4101
_reflns_threshold_expression >2sigma(I)
_cod_data_source_file om100806f_si_001.cif
_cod_data_source_block FO3920
_cod_original_cell_volume 1786.34(14)
_cod_original_sg_symbol_H-M 'P 21/n'
_cod_database_code 4063663

loop_
_symmetry_equiv_pos_as_xyz
'x, y, z'
'-x+1/2, y+1/2, -z+1/2'
'-x, -y, -z'
'x-1/2, -y-1/2, z-1/2'

loop_
_atom_site_label
_atom_site_type_symbol
_atom_site_fract_x
_atom_site_fract_y
_atom_site_fract_z
_atom_site_U_iso_or_equiv
_atom_site_adp_type
_atom_site_occupancy
_atom_site_symmetry_multiplicity
_atom_site_calc_flag
_atom_site_refinement_flags
Ca1 Ca 0.24031(3) 0.33606(4) 0.49361(3) 0.02853(14) Uani 1 1 d .
N1 N 0.32451(12) 0.11112(17) 0.51414(13) 0.0323(4) Uani 1 1 d .
N2 N 0.08410(13) 0.22916(17) 0.54594(13) 0.0354(4) Uani 1 1 d .
C1 C 0.2570(2) 0.3217(3) 0.30271(16) 0.0502(6) Uani 1 1 d .
H1A H 0.3099 0.2674 0.2772 0.060 Uiso 1 1 calc R
C2 C 0.1525(2) 0.2856(3) 0.30331(16) 0.0490(6) Uani 1 1 d .
H2A H 0.1182 0.2019 0.2774 0.059 Uiso 1 1 calc R
C3 C 0.09824(19) 0.3956(3) 0.32545(18) 0.0537(7) Uani 1 1 d .
H3A H 0.0191 0.4029 0.3186 0.064 Uiso 1 1 calc R
C4 C 0.1706(2) 0.4997(3) 0.33896(18) 0.0561(7) Uani 1 1 d .
H4A H 0.1518 0.5931 0.3442 0.067 Uiso 1 1 calc R
C5 C 0.2683(2) 0.4525(3) 0.32509(17) 0.0530(7) Uani 1 1 d .
H5A H 0.3312 0.5070 0.3191 0.064 Uiso 1 1 calc R
C6 C 0.25836(17) 0.4827(2) 0.66110(17) 0.0415(6) Uani 1 1 d .
H6A H 0.1988 0.5028 0.6951 0.050 Uiso 1 1 calc R
C7 C 0.29141(16) 0.5615(2) 0.59158(17) 0.0377(5) Uani 1 1 d .
H7A H 0.2610 0.6484 0.5693 0.045 Uiso 1 1 calc R
C8 C 0.38782(16) 0.5107(2) 0.57461(17) 0.0367(5) Uani 1 1 d .
H8A H 0.4373 0.5565 0.5390 0.044 Uiso 1 1 calc R
C9 C 0.41396(16) 0.4015(2) 0.63429(17) 0.0396(5) Uani 1 1 d .
H9A H 0.4844 0.3557 0.6469 0.048 Uiso 1 1 calc R
C10 C 0.33428(19) 0.3838(2) 0.68828(16) 0.0424(6) Uani 1 1 d .
H10A H 0.3376 0.3219 0.7445 0.051 Uiso 1 1 calc R
C11 C 0.33415(16) 0.0346(2) 0.43790(16) 0.0361(5) Uani 1 1 d .
H11A H 0.3105 0.0674 0.3727 0.043 Uiso 1 1 calc R
C12 C 0.37655(16) -0.0891(2) 0.44900(18) 0.0413(6) Uani 1 1 d .
H12A H 0.3811 -0.1398 0.3928 0.050 Uiso 1 1 calc R
C13 C 0.41161(17) -0.1368(2) 0.54193(19) 0.0428(6) Uani 1 1 d .
H13A H 0.4421 -0.2210 0.5516 0.051 Uiso 1 1 calc R
C14 C 0.40241(18) -0.0616(2) 0.62184(18) 0.0416(6) Uani 1 1 d .
H14A H 0.4255 -0.0931 0.6874 0.050 Uiso 1 1 calc R
C15 C 0.35905(17) 0.0601(2) 0.60457(16) 0.0378(5) Uani 1 1 d .
H15A H 0.3531 0.1114 0.6601 0.045 Uiso 1 1 calc R
C16 C -0.00813(17) 0.1953(2) 0.48523(17) 0.0420(6) Uani 1 1 d .
H16A H -0.0169 0.2142 0.4168 0.050 Uiso 1 1 calc R
C17 C -0.09065(17) 0.1349(2) 0.51651(19) 0.0465(6) Uani 1 1 d .
H17A H -0.1549 0.1136 0.4708 0.056 Uiso 1 1 calc R
C18 C -0.07836(17) 0.1058(2) 0.61517(18) 0.0438(6) Uani 1 1 d .
H18A H -0.1342 0.0642 0.6389 0.053 Uiso 1 1 calc R
C19 C 0.01498(17) 0.1375(2) 0.67860(18) 0.0416(6) Uani 1 1 d .
H19A H 0.0256 0.1180 0.7471 0.050 Uiso 1 1 calc R
C20 C 0.09329(17) 0.1981(2) 0.64132(17) 0.0384(5) Uani 1 1 d .
H20A H 0.1582 0.2194 0.6861 0.046 Uiso 1 1 calc R

loop_
_atom_site_aniso_label
_atom_site_aniso_U_11
_atom_site_aniso_U_22
_atom_site_aniso_U_33
_atom_site_aniso_U_23
_atom_site_aniso_U_13
_atom_site_aniso_U_12
Ca1 0.0311(2) 0.0324(2) 0.0213(2) 0.00267(19) 0.00376(17) -0.00385(17)
N1 0.0333(9) 0.0358(10) 0.0275(10) -0.0005(8) 0.0060(8) -0.0026(7)
N2 0.0296(9) 0.0410(11) 0.0346(11) 0.0054(9) 0.0044(8) -0.0042(8)
C1 0.0639(16) 0.0651(19) 0.0232(13) 0.0070(12) 0.0128(11) -0.0023(13)
C2 0.0658(16) 0.0543(17) 0.0205(12) 0.0051(11) -0.0049(11) -0.0151(13)
C3 0.0450(14) 0.0749(19) 0.0355(15) 0.0270(14) -0.0040(11) 0.0026(13)
C4 0.090(2) 0.0447(16) 0.0300(15) 0.0153(12) 0.0041(14) 0.0061(14)
C5 0.0653(17) 0.0647(19) 0.0282(14) 0.0121(12) 0.0079(12) -0.0218(14)
C6 0.0436(12) 0.0493(15) 0.0344(13) -0.0148(11) 0.0145(11) -0.0105(11)
C7 0.0412(12) 0.0293(12) 0.0426(14) -0.0043(10) 0.0086(11) 0.0006(9)
C8 0.0355(11) 0.0354(13) 0.0400(14) -0.0070(10) 0.0102(10) -0.0099(9)
C9 0.0317(11) 0.0382(13) 0.0417(14) -0.0093(11) -0.0085(10) -0.0014(9)
C10 0.0587(15) 0.0389(14) 0.0244(12) -0.0006(10) -0.0030(11) -0.0142(11)
C11 0.0349(11) 0.0463(14) 0.0261(12) -0.0065(10) 0.0046(10) -0.0068(10)
C12 0.0353(12) 0.0468(15) 0.0433(15) -0.0185(12) 0.0119(11) -0.0102(10)
C13 0.0390(12) 0.0307(13) 0.0599(18) -0.0040(11) 0.0135(12) -0.0061(9)
C14 0.0529(14) 0.0357(13) 0.0370(14) 0.0053(11) 0.0112(11) 0.0009(10)
C15 0.0505(13) 0.0372(13) 0.0265(13) -0.0001(10) 0.0102(11) 0.0019(10)
C16 0.0385(12) 0.0525(15) 0.0332(13) 0.0046(11) 0.0035(10) -0.0053(11)
C17 0.0299(11) 0.0591(17) 0.0488(16) 0.0013(12) 0.0046(11) -0.0085(10)
C18 0.0373(12) 0.0481(14) 0.0488(16) 0.0050(12) 0.0156(12) -0.0056(10)
C19 0.0423(13) 0.0455(15) 0.0374(14) 0.0086(11) 0.0093(11) -0.0038(10)
C20 0.0316(11) 0.0480(14) 0.0335(13) 0.0080(11) 0.0019(10) -0.0050(9)

loop_
_atom_type_symbol
_atom_type_description
_atom_type_scat_dispersion_real
_atom_type_scat_dispersion_imag
_atom_type_scat_source
C C 0.0033 0.0016 'International Tables Vol C Tables 4.2.6.8 and 6.1.1.4'
H H 0.0000 0.0000 'International Tables Vol C Tables 4.2.6.8 and 6.1.1.4'
N N 0.0061 0.0033 'International Tables Vol C Tables 4.2.6.8 and 6.1.1.4'
Ca Ca 0.2262 0.3064 'International Tables Vol C Tables 4.2.6.8 and 6.1.1.4'

loop_
_geom_angle_atom_site_label_1
_geom_angle_atom_site_label_2
_geom_angle_atom_site_label_3
_geom_angle
N2 Ca1 N1 84.96(5)
N2 Ca1 C8 134.92(6)
N1 Ca1 C8 108.81(6)
N2 Ca1 C2 90.28(7)
N1 Ca1 C2 90.65(7)
C8 Ca1 C2 130.67(7)
N2 Ca1 C1 119.36(7)
N1 Ca1 C1 86.51(7)
C8 Ca1 C1 104.51(7)
C2 Ca1 C1 29.94(7)
N2 Ca1 C3 85.25(7)
N1 Ca1 C3 119.61(8)
C8 Ca1 C3 119.53(8)
C2 Ca1 C3 30.10(8)
C1 Ca1 C3 49.37(8)
N2 Ca1 C7 110.76(6)
N1 Ca1 C7 132.59(6)
C8 Ca1 C7 30.31(6)
C2 Ca1 C7 131.70(7)
C1 Ca1 C7 118.50(8)
C3 Ca1 C7 106.44(8)
N2 Ca1 C9 118.84(6)
N1 Ca1 C9 83.36(6)
C8 Ca1 C9 30.00(7)
C2 Ca1 C9 149.41(7)
C1 Ca1 C9 119.51(7)
C3 Ca1 C9 149.41(8)
C7 Ca1 C9 49.54(7)
N2 Ca1 C5 134.33(7)
N1 Ca1 C5 111.62(7)
C8 Ca1 C5 81.41(8)
C2 Ca1 C5 49.29(8)
C1 Ca1 C5 29.67(7)
C3 Ca1 C5 49.27(7)
C7 Ca1 C5 89.29(8)
C9 Ca1 C5 105.55(7)
N2 Ca1 C4 110.49(7)
N1 Ca1 C4 135.41(7)
C8 Ca1 C4 89.71(8)
C2 Ca1 C4 49.53(8)
C1 Ca1 C4 49.16(8)
C3 Ca1 C4 30.04(8)
C7 Ca1 C4 82.18(8)
C9 Ca1 C4 119.41(8)
C5 Ca1 C4 29.70(8)
N2 Ca1 C6 85.83(6)
N1 Ca1 C6 116.86(7)
C8 Ca1 C6 49.36(6)
C2 Ca1 C6 151.67(8)
C1 Ca1 C6 148.15(8)
C3 Ca1 C6 121.58(8)
C7 Ca1 C6 29.68(6)
C9 Ca1 C6 49.13(7)
C5 Ca1 C6 118.70(8)
C4 Ca1 C6 106.08(8)
N2 Ca1 C10 90.29(6)
N1 Ca1 C10 88.16(7)
C8 Ca1 C10 49.26(7)
C2 Ca1 C10 178.62(8)
C1 Ca1 C10 149.20(7)
C3 Ca1 C10 151.23(9)
C7 Ca1 C10 49.14(7)
C9 Ca1 C10 29.70(7)
C5 Ca1 C10 130.67(7)
C4 Ca1 C10 131.32(8)
C6 Ca1 C10 29.65(7)
C11 N1 C15 115.71(18)
C11 N1 Ca1 123.70(15)
C15 N1 Ca1 120.55(13)
C20 N2 C16 115.80(17)
C20 N2 Ca1 118.67(13)
C16 N2 Ca1 125.48(14)
C5 C1 C2 108.3(2)
C5 C1 Ca1 75.77(14)
C2 C1 Ca1 74.43(13)
C5 C1 H1A 125.3
C2 C1 H1A 125.3
Ca1 C1 H1A 125.3
C1 C2 C3 107.9(2)
C1 C2 Ca1 75.63(13)
C3 C2 Ca1 75.60(14)
C1 C2 H2A 125.4
C3 C2 H2A 125.4
Ca1 C2 H2A 125.4
C2 C3 C4 107.8(2)
C2 C3 Ca1 74.30(13)
C4 C3 Ca1 75.85(14)
C2 C3 H3A 125.5
C4 C3 H3A 125.5
Ca1 C3 H3A 125.5
C5 C4 C3 107.5(2)
C5 C4 Ca1 74.82(14)
C3 C4 Ca1 74.11(13)
C5 C4 H4A 125.8
C3 C4 H4A 125.8
Ca1 C4 H4A 125.8
C1 C5 C4 108.5(2)
C1 C5 Ca1 74.56(13)
C4 C5 Ca1 75.47(13)
C1 C5 H5A 125.3
C4 C5 H5A 125.3
Ca1 C5 H5A 125.3
C7 C6 C10 108.31(19)
C7 C6 Ca1 73.79(12)
C10 C6 Ca1 75.73(13)
C7 C6 H6A 125.4
C10 C6 H6A 125.4
Ca1 C6 H6A 125.4
C6 C7 C8 107.8(2)
C6 C7 Ca1 76.53(13)
C8 C7 Ca1 73.90(12)
C6 C7 H7A 125.5
C8 C7 H7A 125.5
Ca1 C7 H7A 125.5
C9 C8 C7 108.08(18)
C9 C8 Ca1 76.28(12)
C7 C8 Ca1 75.79(12)
C9 C8 H8A 125.2
C7 C8 H8A 125.2
Ca1 C8 H8A 125.2
C8 C9 C10 108.15(19)
C8 C9 Ca1 73.72(12)
C10 C9 Ca1 76.75(13)
C8 C9 H9A 125.3
C10 C9 H9A 125.3
Ca1 C9 H9A 125.3
C9 C10 C6 107.7(2)
C9 C10 Ca1 73.55(12)
C6 C10 Ca1 74.61(13)
C9 C10 H10A 125.7
C6 C10 H10A 125.7
Ca1 C10 H10A 125.7
N1 C11 C12 123.7(2)
N1 C11 H11A 118.2
C12 C11 H11A 118.2
C13 C12 C11 118.8(2)
C13 C12 H12A 120.6
C11 C12 H12A 120.6
C12 C13 C14 119.2(2)
C12 C13 H13A 120.4
C14 C13 H13A 120.4
C15 C14 C13 118.5(2)
C15 C14 H14A 120.8
C13 C14 H14A 120.8
N1 C15 C14 124.2(2)
N1 C15 H15A 117.9
C14 C15 H15A 117.9
N2 C16 C17 123.7(2)
N2 C16 H16A 118.2
C17 C16 H16A 118.2
C18 C17 C16 118.7(2)
C18 C17 H17A 120.7
C16 C17 H17A 120.7
C19 C18 C17 119.1(2)
C19 C18 H18A 120.5
C17 C18 H18A 120.5
C18 C19 C20 118.5(2)
C18 C19 H19A 120.7
C20 C19 H19A 120.7
N2 C20 C19 124.2(2)
N2 C20 H20A 117.9
C19 C20 H20A 117.9

loop_
_geom_bond_atom_site_label_1
_geom_bond_atom_site_label_2
_geom_bond_distance
Ca1 N2 2.5222(16)
Ca1 N1 2.5497(18)
Ca1 C8 2.677(2)
Ca1 C2 2.684(2)
Ca1 C1 2.699(2)
Ca1 C3 2.700(2)
Ca1 C7 2.701(2)
Ca1 C9 2.709(2)
Ca1 C5 2.714(2)
Ca1 C4 2.722(2)
Ca1 C6 2.736(2)
Ca1 C10 2.750(2)
N1 C11 1.344(3)
N1 C15 1.342(3)
N2 C20 1.339(3)
N2 C16 1.341(3)
C1 C5 1.386(3)
C1 C2 1.391(3)
C1 H1A 1.0000
C2 C3 1.398(4)
C2 H2A 1.0000
C3 C4 1.405(4)
C3 H3A 1.0000
C4 C5 1.394(4)
C4 H4A 1.0000
C5 H5A 1.0000
C6 C7 1.393(3)
C6 C10 1.404(3)
C6 H6A 1.0000
C7 C8 1.406(3)
C7 H7A 1.0000
C8 C9 1.395(3)
C8 H8A 1.0000
C9 C10 1.400(3)
C9 H9A 1.0000
C10 H10A 1.0000
C11 C12 1.383(3)
C11 H11A 0.9500
C12 C13 1.361(3)
C12 H12A 0.9500
C13 C14 1.377(3)
C13 H13A 0.9500
C14 C15 1.373(3)
C14 H14A 0.9500
C15 H15A 0.9500
C16 C17 1.374(3)
C16 H16A 0.9500
C17 C18 1.374(3)
C17 H17A 0.9500
C18 C19 1.363(3)
C18 H18A 0.9500
C19 C20 1.373(3)
C19 H19A 0.9500
C20 H20A 0.9500
